data_7003129
loop_
_publ_author_name
'Zhang, Zhiming'
'Liu, Jia'
'Wang, Enbo'
'Qin, Chao'
'Li, Yangguang'
'Qi, Yanfei'
'Wang, Xinlong'

_publ_section_title
;
 Two extended structures constructed from sandwich-type
 polyoxometalates functionalized by organic amines
;
_journal_issue 4
_journal_name_full 'Dalton Transactions'
_journal_page_first 463
_journal_page_last 468
_journal_paper_doi 10.1039/b712903c
_journal_year 2008
_chemical_formula_sum 'C30 H140 N30 Ni8 O72 P2 W18'
_chemical_formula_weight 5914.64
_chemical_name_systematic
;
?
;
_space_group_IT_number 2
_symmetry_cell_setting triclinic
_symmetry_space_group_name_Hall '-P 1'
_symmetry_space_group_name_H-M 'P -1'
_atom_sites_solution_hydrogens none
_atom_sites_solution_primary direct
_atom_sites_solution_secondary difmap
_audit_creation_method SHELXL-97
_cell_angle_alpha 67.79(3)
_cell_angle_beta 71.34(3)
_cell_angle_gamma 88.21(3)
_cell_formula_units_Z 1
_cell_length_a 13.302(3)
_cell_length_b 13.882(3)
_cell_length_c 17.039(3)
_cell_measurement_reflns_used 9476
_cell_measurement_temperature 293(2)
_cell_measurement_theta_max 25.00
_cell_measurement_theta_min 3.19
_cell_volume 2745.4(13)
_computing_cell_refinement 'RAPID AUTO'
_computing_data_collection 'RAPID AUTO'
_computing_data_reduction 'RAPID AUTO'
_computing_structure_refinement 'SHELXL-97 (Sheldrick, 1997)'
_computing_structure_solution 'SHELXS-97 (Sheldrick, 1990)'
_diffrn_ambient_temperature 293(2)
_diffrn_detector_area_resol_mean 0.01
_diffrn_measured_fraction_theta_full 0.978
_diffrn_measured_fraction_theta_max 0.978
_diffrn_measurement_device_type 'Rigaku RAXIS RAPID IP'
_diffrn_measurement_method Oscillation
_diffrn_radiation_monochromator graphite
_diffrn_radiation_source 'fine-focus sealed tube'
_diffrn_radiation_type MoK\a
_diffrn_radiation_wavelength 0.71073
_diffrn_reflns_av_R_equivalents 0.0686
_diffrn_reflns_av_sigmaI/netI 0.1168
_diffrn_reflns_limit_h_max 15
_diffrn_reflns_limit_h_min -14
_diffrn_reflns_limit_k_max 16
_diffrn_reflns_limit_k_min -16
_diffrn_reflns_limit_l_max 20
_diffrn_reflns_limit_l_min -20
_diffrn_reflns_number 21352
_diffrn_reflns_theta_full 25.00
_diffrn_reflns_theta_max 25.00
_diffrn_reflns_theta_min 3.19
_exptl_absorpt_coefficient_mu 20.234
_exptl_absorpt_correction_T_max 0.021
_exptl_absorpt_correction_T_min 0.007
_exptl_absorpt_correction_type numerical
_exptl_absorpt_process_details 'ABSCOR by T.Higashi 8 March, 1995'
_exptl_crystal_colour 'Yellow green'
_exptl_crystal_density_diffrn 3.577
_exptl_crystal_density_method 'not measured'
_exptl_crystal_description Block
_exptl_crystal_F_000 2692
_exptl_crystal_size_max 0.36
_exptl_crystal_size_mid 0.22
_exptl_crystal_size_min 0.19
_refine_diff_density_max 4.998
_refine_diff_density_min -2.361
_refine_diff_density_rms 0.426
_refine_ls_extinction_coef 0.00073(5)
_refine_ls_extinction_expression Fc^*^=kFc[1+0.001xFc^2^\l^3^/sin(2\q)]^-1/4^
_refine_ls_extinction_method SHELXL
_refine_ls_goodness_of_fit_ref 1.037
_refine_ls_hydrogen_treatment none
_refine_ls_matrix_type full
_refine_ls_number_parameters 703
_refine_ls_number_reflns 9476
_refine_ls_number_restraints 178
_refine_ls_restrained_S_all 1.040
_refine_ls_R_factor_all 0.0629
_refine_ls_R_factor_gt 0.0489
_refine_ls_shift/su_max 0.003
_refine_ls_shift/su_mean 0.000
_refine_ls_structure_factor_coef Fsqd
_refine_ls_weighting_details 'calc w=1/[\s^2^(Fo^2^)+(0.0458P)^2^+28.8503P] where P=(Fo^2^+2Fc^2^)/3'
_refine_ls_weighting_scheme calc
_refine_ls_wR_factor_gt 0.1124
_refine_ls_wR_factor_ref 0.1195
_reflns_number_gt 7683
_reflns_number_total 9476
_reflns_threshold_expression >2sigma(I)
_cod_data_source_file b712903c.txt
_cod_data_source_block 1
_cod_depositor_comments
;
The following automatic conversions were performed:
'_symmetry_cell_setting' value 'Triclinic' changed to 'triclinic'
according to '/home/saulius/struct/CIF-dictionaries/cif_core.dic'
dictionary named 'cif_core.dic' version 2.4.1 from
2010-06-29.

'_exptl_absorpt_correction_type' value 'Numerical' changed to
'numerical' according to
'/home/saulius/struct/CIF-dictionaries/cif_core.dic' dictionary named
'cif_core.dic' version 2.4.1 from 2010-06-29.

Automatic conversion script
Id: cif_fix_enum 1527 2010-12-29 10:47:43Z saulius 
;
_cod_original_cell_volume 2745.5(10)
_cod_original_sg_symbol_H-M P-1
_cod_database_code 7003129

loop_
_symmetry_equiv_pos_as_xyz
'x, y, z'
'-x, -y, -z'

loop_
_atom_site_label
_atom_site_type_symbol
_atom_site_fract_x
_atom_site_fract_y
_atom_site_fract_z
_atom_site_U_iso_or_equiv
_atom_site_adp_type
_atom_site_occupancy
_atom_site_symmetry_multiplicity
_atom_site_calc_flag
_atom_site_refinement_flags
_atom_site_disorder_assembly
_atom_site_disorder_group
W1 W -1.34917(4) -2.14940(5) 2.13560(4) 0.01297(15) Uani 1 1 d . . .
W2 W -1.13541(4) -1.83187(5) 1.77169(4) 0.01271(15) Uani 1 1 d D . .
W3 W -0.74114(4) -1.73396(5) 1.57995(4) 0.01301(15) Uani 1 1 d . . .
W4 W -0.68077(4) -1.97122(5) 1.71428(4) 0.01276(15) Uani 1 1 d . . .
W5 W -0.89473(4) -2.28121(5) 2.09029(4) 0.01261(15) Uani 1 1 d D . .
W6 W -1.28586(5) -2.38656(5) 2.26525(4) 0.01482(16) Uani 1 1 d . . .
W7 W -1.03349(5) -2.39568(5) 2.31661(4) 0.01482(16) Uani 1 1 d D . .
W8 W -0.91324(4) -1.95796(5) 1.67002(3) 0.01183(15) Uani 1 1 d . . .
W9 W -1.14797(5) -2.26902(5) 2.03948(4) 0.01312(15) Uani 1 1 d D . .
P1 P -1.1053(3) -2.1496(3) 2.1785(2) 0.0117(8) Uani 1 1 d . . .
Ni1 Ni -1.10785(13) -1.99531(14) 1.97812(10) 0.0093(4) Uani 1 1 d . . .
Ni2 Ni -0.91761(14) -2.10775(14) 1.89150(11) 0.0116(4) Uani 1 1 d . . .
Ni3 Ni -1.5000 -2.0000 2.0000 0.0167(6) Uani 1 2 d S . .
Ni4 Ni -1.0000 -2.0000 1.5000 0.0149(6) Uani 1 2 d S . .
Ni5 Ni -0.6731(2) -1.5149(2) 1.34993(15) 0.0390(6) Uani 1 1 d . . .
O1 O -0.7622(8) -2.0622(8) 1.8206(6) 0.015(2) Uani 1 1 d . . .
O2 O -0.8312(7) -1.8262(8) 1.5707(6) 0.016(2) Uani 1 1 d U . .
O3 O -1.0785(7) -2.1392(8) 1.9730(6) 0.017(2) Uani 1 1 d U . .
O4 O -1.3837(7) -2.2984(8) 2.2231(6) 0.016(2) Uani 1 1 d . . .
O5 O -0.9467(8) -2.4035(8) 2.2072(6) 0.020(2) Uani 1 1 d . . .
O6 O -1.2808(8) -2.2203(8) 2.0517(6) 0.018(2) Uani 1 1 d . . .
O7 O -1.1528(8) -2.4208(8) 2.2831(6) 0.018(2) Uani 1 1 d U . .
O8 O -1.2503(7) -1.8452(9) 1.7450(6) 0.023(3) Uani 1 1 d D . .
O9 O -0.8864(7) -2.1461(7) 2.0099(6) 0.011(2) Uani 1 1 d . . .
O10 O -1.0276(7) -1.8709(8) 1.6869(6) 0.013(2) Uani 1 1 d . . .
O11 O -1.3075(7) -2.3329(8) 2.3556(6) 0.015(2) Uani 1 1 d U . .
O12 O -0.8084(7) -2.2398(8) 2.1442(6) 0.016(2) Uani 1 1 d U . .
O13 O -0.5726(8) -2.0350(8) 1.6828(6) 0.022(3) Uani 1 1 d . . .
O14 O -0.9523(7) -2.0166(8) 1.6094(6) 0.017(2) Uani 1 1 d . . .
O15 O -0.7724(8) -2.0022(8) 1.6566(6) 0.017(2) Uani 1 1 d U . .
O16 O -1.1330(8) -2.3377(8) 2.3904(6) 0.016(2) Uani 1 1 d U . .
O17 O -0.6774(8) -1.6511(9) 1.4690(6) 0.021(2) Uani 1 1 d . . .
O18 O -1.4664(7) -2.1221(8) 2.1100(6) 0.017(2) Uani 1 1 d . . .
O19 O -0.6509(8) -1.8336(8) 1.6045(6) 0.016(2) Uani 1 1 d . . .
O20 O -0.6289(7) -1.8897(8) 1.7661(6) 0.012(2) Uani 1 1 d U . .
O21 O -1.2246(8) -2.3914(8) 2.1500(6) 0.017(2) Uani 1 1 d . . .
O22 O -1.3622(8) -2.5035(8) 2.3238(6) 0.023(3) Uani 1 1 d . . .
O23 O -0.9398(7) -1.9542(7) 1.9032(6) 0.011(2) Uani 1 1 d U . .
O24 O -1.1436(7) -1.9483(8) 1.8662(6) 0.013(2) Uani 1 1 d U . .
O25 O -0.9634(7) -2.0498(8) 1.7829(6) 0.014(2) Uani 1 1 d . . .
O26 O -0.9841(7) -1.7811(8) 1.8037(6) 0.015(2) Uani 1 1 d . . .
O27 O -1.0782(7) -1.6814(8) 1.6837(6) 0.014(2) Uani 1 1 d U . .
O28 O -1.2589(7) -2.0385(8) 2.0572(6) 0.014(2) Uani 1 1 d . . .
O29 O -1.1869(7) -2.2111(7) 2.1622(6) 0.009(2) Uani 1 1 d U . .
O30 O -1.0250(8) -2.3155(8) 2.0747(6) 0.019(2) Uani 1 1 d U . .
O31 O -1.0262(8) -2.5186(8) 2.3956(7) 0.028(3) Uani 1 1 d D . .
O32 O -0.8361(7) -1.8679(7) 1.7354(6) 0.012(2) Uani 1 1 d U . .
O33 O -0.8064(7) -2.3442(8) 2.0287(6) 0.020(2) Uani 1 1 d D . .
O34 O -1.1371(8) -2.3212(8) 1.9580(6) 0.020(2) Uani 1 1 d D . .
O35 O -0.7830(16) -1.6120(17) 1.3348(14) 0.097(6) Uani 1 1 d U . .
N1 N -0.8968(10) -2.2519(11) 1.8769(8) 0.025(3) Uani 1 1 d . . .
H1A H -0.9024 -2.3098 1.9218 0.030 Uiso 1 1 calc R . .
N2 N -1.1201(10) -2.1203(11) 1.5811(7) 0.021(3) Uani 1 1 d . . .
H2A H -1.1104 -2.1853 1.6031 0.025 Uiso 1 1 calc R . .
N3 N -1.3753(9) -2.0345(10) 1.9079(8) 0.017(3) Uani 1 1 d U . .
H3 H -1.3118 -2.0029 1.8828 0.020 Uiso 1 1 calc R . .
N4 N -0.7943(10) -1.4570(11) 1.4267(8) 0.025(3) Uani 1 1 d U . .
H4A H -0.8616 -1.4727 1.4411 0.030 Uiso 1 1 calc R . .
N5 N -1.5870(10) -2.1128(11) 1.9857(8) 0.022(3) Uani 1 1 d . . .
H5A H -1.6504 -2.1417 2.0196 0.027 Uiso 1 1 calc R . .
N6 N -1.1219(11) -1.9113(10) 1.5398(8) 0.024(3) Uani 1 1 d . . .
H6A H -1.1188 -1.8442 1.5173 0.029 Uiso 1 1 calc R . .
N7 N -0.5802(11) -1.4342(12) 1.3853(11) 0.043(4) Uani 1 1 d . . .
H7C H -0.5158 -1.4440 1.3846 0.051 Uiso 1 1 calc R . .
N8 N -0.9273(14) -2.4395(15) 1.8243(11) 0.053(5) Uani 1 1 d U . .
H8B H -0.9850 -2.4373 1.8646 0.064 Uiso 1 1 calc R . .
H8C H -0.9149 -2.4962 1.8152 0.064 Uiso 1 1 calc R . .
N10 N -0.5458(18) -1.5705(16) 1.2762(12) 0.079(8) Uani 1 1 d . . .
H10A H -0.5072 -1.6185 1.2958 0.095 Uiso 1 1 calc R . .
N11 N -0.6695(17) -1.3998(19) 1.2355(16) 0.085(7) Uani 1 1 d U . .
H11A H -0.7081 -1.3484 1.2324 0.102 Uiso 1 1 calc R . .
C1 C -1.5665(16) -2.2254(16) 1.8966(14) 0.048(6) Uani 1 1 d . . .
H1B H -1.5197 -2.2345 1.8443 0.072 Uiso 1 1 calc R . .
H1C H -1.6351 -2.2115 1.8900 0.072 Uiso 1 1 calc R . .
H1D H -1.5740 -2.2879 1.9489 0.072 Uiso 1 1 calc R . .
C2 C -1.2128(13) -1.9814(17) 1.6117(11) 0.037(5) Uani 1 1 d . . .
H2B H -1.2775 -1.9470 1.6130 0.044 Uiso 1 1 calc R . .
H2C H -1.2027 -1.9988 1.6692 0.044 Uiso 1 1 calc R . .
C3 C -1.2230(13) -2.0797(15) 1.5959(12) 0.033(4) Uani 1 1 d . . .
H3A H -1.2329 -2.0552 1.5371 0.039 Uiso 1 1 calc R . .
C4 C -0.8728(19) -2.2471(15) 1.7879(11) 0.049(6) Uani 1 1 d . . .
H4B H -0.8131 -2.1940 1.7496 0.058 Uiso 1 1 calc R . .
H4C H -0.9335 -2.2222 1.7689 0.058 Uiso 1 1 calc R . .
C5 C -0.847(2) -2.342(2) 1.7688(16) 0.066(7) Uani 1 1 d U . .
H5B H -0.7763 -2.3603 1.7737 0.080 Uiso 1 1 calc R . .
C6 C -1.5198(16) -2.1336(19) 1.9070(15) 0.051(6) Uani 1 1 d U . .
C7 C -1.4124(17) -2.119(2) 1.8933(17) 0.061(6) Uani 1 1 d U . .
H7A H -1.3736 -2.1104 1.8318 0.073 Uiso 1 1 calc R . .
H7B H -1.3931 -2.1831 1.9321 0.073 Uiso 1 1 calc R . .
C8 C -0.5868(15) -1.310(2) 1.4576(16) 0.061(7) Uani 1 1 d . . .
H8A H -0.6331 -1.2764 1.4935 0.092 Uiso 1 1 calc R . .
H8D H -0.5289 -1.2599 1.4117 0.092 Uiso 1 1 calc R . .
H8E H -0.5590 -1.3667 1.4950 0.092 Uiso 1 1 calc R . .
C9 C -0.7451(13) -1.384(2) 1.4528(16) 0.056(7) Uani 1 1 d . . .
H9A H -0.7852 -1.3231 1.4450 0.067 Uiso 1 1 calc R . .
H9B H -0.7560 -1.4179 1.5166 0.067 Uiso 1 1 calc R . .
C10 C -1.323(2) -2.146(3) 1.659(2) 0.093(10) Uani 1 1 d U . .
H10B H -1.3273 -2.2078 1.6470 0.140 Uiso 1 1 calc R . .
H10C H -1.3829 -2.1079 1.6516 0.140 Uiso 1 1 calc R . .
H10D H -1.3235 -2.1660 1.7197 0.140 Uiso 1 1 calc R . .
C11 C -0.649(2) -1.351(3) 1.414(2) 0.085(9) Uani 1 1 d U . .
C12 C -0.597(3) -1.412(4) 1.161(3) 0.140(15) Uani 1 1 d U . .
H12A H -0.5457 -1.3504 1.1280 0.169 Uiso 1 1 calc R . .
H12B H -0.6357 -1.4135 1.1215 0.169 Uiso 1 1 calc R . .
C13 C -0.846(4) -2.326(4) 1.674(3) 0.161(18) Uani 1 1 d U . .
H13B H -0.7973 -2.2660 1.6299 0.241 Uiso 1 1 calc R . .
H13C H -0.9166 -2.3142 1.6704 0.241 Uiso 1 1 calc R . .
H13D H -0.8245 -2.3867 1.6613 0.241 Uiso 1 1 calc R . .
C14 C -0.424(3) -1.492(4) 1.105(3) 0.156(17) Uiso 1 1 d . . .
H14A H -0.4257 -1.4492 1.0456 0.234 Uiso 1 1 calc R . .
H14B H -0.4058 -1.5602 1.1064 0.234 Uiso 1 1 calc R . .
H14C H -0.3727 -1.4604 1.1182 0.234 Uiso 1 1 calc R . .
C15 C -0.537(4) -1.503(4) 1.176(3) 0.152(17) Uiso 1 1 d . . .
N15 N -0.9763(10) -2.7055(11) 2.4867(9) 0.024(3) Uani 1 1 d U . .
N16 N -1.1481(12) -2.1665(13) 1.7938(9) 0.043(5) Uani 1 1 d . . .
N12 N -0.711(2) -2.138(3) 1.569(2) 0.130(11) Uiso 1 1 d . . .
N13 N -1.068(3) -2.517(3) 1.997(3) 0.162(14) Uiso 1 1 d . . .
N14 N -0.501(5) -1.815(6) 1.404(5) 0.077(19) Uiso 0.35 1 d P A 1
N14A N -0.503(3) -1.878(3) 1.464(3) 0.097(13) Uiso 0.65 1 d P B 2
OW1 O -0.754(7) -1.599(7) 1.181(5) 0.17(3) Uiso 0.40 1 d P C 1
OW1A O -0.859(4) -1.614(4) 1.211(3) 0.141(16) Uiso 0.60 1 d P D 2

loop_
_atom_site_aniso_label
_atom_site_aniso_U_11
_atom_site_aniso_U_22
_atom_site_aniso_U_33
_atom_site_aniso_U_23
_atom_site_aniso_U_13
_atom_site_aniso_U_12
W1 0.0114(3) 0.0118(3) 0.0120(3) 0.0008(2) -0.0056(2) -0.0011(2)
W2 0.0144(3) 0.0125(3) 0.0086(3) 0.0012(2) -0.0068(2) 0.0033(2)
W3 0.0168(3) 0.0095(3) 0.0070(3) 0.0020(2) -0.0027(2) 0.0008(2)
W4 0.0131(3) 0.0105(3) 0.0104(3) 0.0005(2) -0.0039(2) 0.0024(2)
W5 0.0174(3) 0.0066(3) 0.0090(3) 0.0015(2) -0.0040(2) 0.0042(2)
W6 0.0199(3) 0.0076(3) 0.0113(3) 0.0014(2) -0.0038(3) -0.0024(2)
W7 0.0201(3) 0.0075(3) 0.0099(3) 0.0036(2) -0.0048(2) 0.0044(2)
W8 0.0161(3) 0.0108(3) 0.0069(3) -0.0003(2) -0.0054(2) 0.0011(2)
W9 0.0194(3) 0.0076(3) 0.0098(3) -0.0005(2) -0.0047(2) -0.0019(2)
P1 0.0129(17) 0.011(2) 0.0063(16) 0.0017(15) -0.0034(15) 0.0002(16)
Ni1 0.0123(8) 0.0055(9) 0.0072(8) 0.0017(7) -0.0045(7) 0.0011(7)
Ni2 0.0172(9) 0.0074(10) 0.0082(8) -0.0004(7) -0.0050(7) 0.0021(7)
Ni3 0.0132(12) 0.0188(16) 0.0174(13) -0.0040(12) -0.0076(11) 0.0013(11)
Ni4 0.0185(13) 0.0156(15) 0.0087(11) -0.0031(11) -0.0036(11) -0.0016(11)
Ni5 0.0479(14) 0.0384(16) 0.0211(11) -0.0052(11) -0.0061(11) -0.0053(12)
O1 0.023(5) 0.015(6) 0.014(5) -0.009(4) -0.011(4) 0.005(5)
O2 0.015(4) 0.013(5) 0.011(4) 0.003(4) -0.003(4) 0.005(4)
O3 0.018(4) 0.019(5) 0.013(4) -0.005(4) -0.005(4) 0.000(4)
O4 0.015(5) 0.008(5) 0.015(5) 0.003(4) 0.000(4) -0.006(4)
O5 0.018(5) 0.019(6) 0.013(5) 0.004(5) -0.002(4) 0.005(5)
O6 0.023(5) 0.024(6) 0.007(4) -0.008(4) -0.004(4) -0.005(5)
O7 0.019(4) 0.011(5) 0.017(4) 0.004(4) -0.007(4) 0.000(4)
O8 0.021(5) 0.032(7) 0.017(5) -0.003(5) -0.015(5) 0.011(5)
O9 0.012(4) 0.009(5) 0.009(4) -0.002(4) -0.002(4) 0.009(4)
O10 0.017(5) 0.018(6) 0.007(4) -0.003(4) -0.007(4) 0.004(4)
O11 0.018(4) 0.013(5) 0.007(4) 0.002(3) -0.002(3) -0.005(4)
O12 0.019(4) 0.012(5) 0.009(4) 0.004(3) -0.006(4) 0.002(4)
O13 0.023(5) 0.019(6) 0.015(5) 0.000(5) -0.004(5) 0.004(5)
O14 0.020(5) 0.013(6) 0.022(5) -0.005(5) -0.012(5) 0.001(4)
O15 0.023(4) 0.019(5) 0.010(4) -0.002(4) -0.012(4) 0.007(4)
O16 0.022(5) 0.012(5) 0.007(4) 0.003(4) -0.003(4) 0.002(4)
O17 0.022(5) 0.021(6) 0.010(5) 0.001(5) 0.000(4) -0.003(5)
O18 0.019(5) 0.020(6) 0.017(5) -0.005(5) -0.014(4) 0.004(5)
O19 0.024(5) 0.014(6) 0.012(5) -0.004(4) -0.010(4) 0.002(5)
O20 0.014(4) 0.010(4) 0.007(4) 0.002(3) -0.003(3) 0.000(4)
O21 0.023(5) 0.010(6) 0.021(5) -0.004(4) -0.014(5) 0.001(4)
O22 0.028(6) 0.017(6) 0.015(5) 0.000(5) 0.000(5) -0.013(5)
O23 0.016(4) 0.009(4) 0.008(4) -0.002(3) -0.008(3) 0.005(3)
O24 0.006(4) 0.015(5) 0.013(4) -0.003(4) -0.001(3) -0.002(3)
O25 0.019(5) 0.012(6) 0.010(5) 0.001(4) -0.008(4) 0.004(4)
O26 0.016(5) 0.010(5) 0.014(5) 0.000(4) -0.006(4) 0.007(4)
O27 0.018(3) 0.014(4) 0.008(3) 0.000(3) -0.005(3) 0.003(3)
O28 0.010(4) 0.018(6) 0.012(5) -0.003(4) -0.002(4) -0.006(4)
O29 0.007(3) 0.008(4) 0.010(3) -0.002(3) -0.004(3) 0.001(3)
O30 0.026(5) 0.014(5) 0.012(4) 0.002(4) -0.008(4) 0.010(4)
O31 0.030(6) 0.013(6) 0.022(6) 0.008(5) -0.005(5) 0.009(5)
O32 0.013(4) 0.007(4) 0.010(4) 0.004(3) -0.004(3) -0.003(3)
O33 0.019(5) 0.021(6) 0.014(5) -0.006(5) 0.001(4) 0.000(5)
O34 0.025(5) 0.011(6) 0.016(5) 0.001(4) -0.002(5) -0.006(5)
O35 0.099(8) 0.099(8) 0.101(8) -0.043(5) -0.039(5) 0.005(5)
N1 0.036(8) 0.019(8) 0.015(6) -0.003(6) -0.008(6) 0.002(6)
N2 0.036(7) 0.016(7) 0.010(6) 0.001(5) -0.014(6) 0.007(6)
N3 0.010(5) 0.014(5) 0.020(5) -0.007(4) 0.004(4) -0.007(4)
N4 0.024(5) 0.022(6) 0.025(5) -0.003(4) -0.012(4) 0.007(5)
N5 0.015(6) 0.022(8) 0.021(7) -0.003(6) 0.000(6) 0.000(6)
N6 0.043(8) 0.005(7) 0.024(7) -0.001(6) -0.017(7) 0.007(6)
N7 0.025(7) 0.023(9) 0.064(11) -0.007(8) -0.004(8) -0.009(7)
N8 0.059(6) 0.051(6) 0.048(6) -0.019(5) -0.014(4) 0.004(5)
N10 0.103(16) 0.051(14) 0.046(11) -0.024(10) 0.031(12) -0.027(12)
N11 0.072(9) 0.081(11) 0.102(11) -0.029(8) -0.039(8) 0.021(8)
C1 0.047(11) 0.037(13) 0.054(13) -0.033(11) 0.011(10) -0.003(10)
C2 0.028(9) 0.069(15) 0.021(8) -0.019(9) -0.016(8) 0.002(9)
C3 0.030(9) 0.036(12) 0.035(10) -0.017(9) -0.011(8) 0.003(8)
C4 0.088(16) 0.026(11) 0.017(8) -0.012(8) 0.006(10) 0.009(11)
C5 0.073(8) 0.064(8) 0.063(8) -0.029(5) -0.017(5) 0.009(5)
C6 0.042(7) 0.056(8) 0.060(8) -0.032(6) -0.013(6) -0.001(6)
C7 0.056(8) 0.064(9) 0.065(8) -0.036(6) -0.008(6) 0.000(6)
C8 0.030(10) 0.09(2) 0.071(15) -0.056(16) 0.003(11) -0.009(12)
C9 0.016(9) 0.10(2) 0.080(16) -0.068(16) -0.014(10) 0.014(11)
C10 0.095(10) 0.094(11) 0.092(10) -0.038(6) -0.030(6) 0.007(5)
C11 0.083(10) 0.085(10) 0.090(10) -0.041(6) -0.024(5) 0.003(5)
C12 0.139(16) 0.140(16) 0.139(16) -0.051(7) -0.046(7) 0.019(5)
C13 0.164(18) 0.160(18) 0.159(18) -0.063(8) -0.054(8) 0.017(5)
N15 0.030(5) 0.020(6) 0.030(5) -0.009(4) -0.021(5) 0.011(5)
N16 0.040(9) 0.050(11) 0.028(8) 0.008(8) -0.022(7) -0.024(8)

loop_
_atom_type_symbol
_atom_type_description
_atom_type_scat_dispersion_real
_atom_type_scat_dispersion_imag
_atom_type_scat_source
O O 0.0106 0.0060 'International Tables Vol C Tables 4.2.6.8 and 6.1.1.4'
H H 0.0000 0.0000 'International Tables Vol C Tables 4.2.6.8 and 6.1.1.4'
W W -0.8490 6.8722 'International Tables Vol C Tables 4.2.6.8 and 6.1.1.4'
Ni Ni 0.3393 1.1124 'International Tables Vol C Tables 4.2.6.8 and 6.1.1.4'
P P 0.1023 0.0942 'International Tables Vol C Tables 4.2.6.8 and 6.1.1.4'
C C 0.0033 0.0016 'International Tables Vol C Tables 4.2.6.8 and 6.1.1.4'
N N 0.0061 0.0033 'International Tables Vol C Tables 4.2.6.8 and 6.1.1.4'

loop_
_geom_angle_atom_site_label_1
_geom_angle_atom_site_label_2
_geom_angle_atom_site_label_3
_geom_angle
_geom_angle_site_symmetry_1
_geom_angle_site_symmetry_3
_geom_angle_publ_flag
O18 W1 O28 103.4(5) . . ?
O18 W1 O20 103.1(4) . 2_319 ?
O28 W1 O20 94.8(4) . 2_319 ?
O18 W1 O4 102.4(4) . . ?
O28 W1 O4 152.7(4) . . ?
O20 W1 O4 88.0(4) 2_319 . ?
O18 W1 O6 99.3(4) . . ?
O28 W1 O6 86.4(4) . . ?
O20 W1 O6 156.6(4) 2_319 . ?
O4 W1 O6 80.7(4) . . ?
O18 W1 O29 170.2(4) . . ?
O28 W1 O29 80.7(4) . . ?
O20 W1 O29 85.3(4) 2_319 . ?
O4 W1 O29 72.5(3) . . ?
O6 W1 O29 71.8(4) . . ?
O8 W2 O24 104.8(5) . . ?
O8 W2 O10 102.4(4) . . ?
O24 W2 O10 95.7(4) . . ?
O8 W2 O12 99.9(5) . 2_319 ?
O24 W2 O12 88.2(4) . 2_319 ?
O10 W2 O12 155.6(4) . 2_319 ?
O8 W2 O27 99.6(4) . . ?
O24 W2 O27 154.8(4) . . ?
O10 W2 O27 85.1(4) . . ?
O12 W2 O27 81.4(4) 2_319 . ?
O8 W2 O26 169.7(4) . . ?
O24 W2 O26 82.9(4) . . ?
O10 W2 O26 83.4(4) . . ?
O12 W2 O26 73.2(4) 2_319 . ?
O27 W2 O26 72.1(4) . . ?
O17 W3 O19 104.7(5) . . ?
O17 W3 O2 103.2(5) . . ?
O19 W3 O2 91.2(4) . . ?
O17 W3 O11 101.9(5) . 2_319 ?
O19 W3 O11 89.3(4) . 2_319 ?
O2 W3 O11 153.9(4) . 2_319 ?
O17 W3 O16 100.4(4) . 2_319 ?
O19 W3 O16 154.8(4) . 2_319 ?
O2 W3 O16 85.8(4) . 2_319 ?
O11 W3 O16 82.8(4) 2_319 2_319 ?
O17 W3 O32 174.4(5) . . ?
O19 W3 O32 73.3(4) . . ?
O2 W3 O32 71.7(4) . . ?
O11 W3 O32 83.5(4) 2_319 . ?
O16 W3 O32 82.0(3) 2_319 . ?
O13 W4 O1 104.7(5) . . ?
O13 W4 O20 102.0(5) . . ?
O1 W4 O20 93.3(4) . . ?
O13 W4 O15 101.5(5) . . ?
O1 W4 O15 90.7(4) . . ?
O20 W4 O15 154.3(4) . . ?
O13 W4 O19 102.1(4) . . ?
O1 W4 O19 153.0(4) . . ?
O20 W4 O19 84.5(4) . . ?
O15 W4 O19 80.5(4) . . ?
O13 W4 O32 171.2(4) . . ?
O1 W4 O32 82.2(4) . . ?
O20 W4 O32 82.8(4) . . ?
O15 W4 O32 72.6(4) . . ?
O19 W4 O32 70.9(3) . . ?
O33 W5 O9 105.2(4) . . ?
O33 W5 O12 102.1(5) . . ?
O9 W5 O12 91.7(4) . . ?
O33 W5 O30 99.4(5) . . ?
O9 W5 O30 90.2(4) . . ?
O12 W5 O30 157.1(4) . . ?
O33 W5 O5 97.7(4) . . ?
O9 W5 O5 157.0(4) . . ?
O12 W5 O5 84.6(4) . . ?
O30 W5 O5 84.8(4) . . ?
O33 W5 O26 170.7(4) . 2_319 ?
O9 W5 O26 83.8(3) . 2_319 ?
O12 W5 O26 75.0(4) . 2_319 ?
O30 W5 O26 82.6(4) . 2_319 ?
O5 W5 O26 73.4(4) . 2_319 ?
O22 W6 O4 101.5(5) . . ?
O22 W6 O11 101.6(4) . . ?
O4 W6 O11 88.8(4) . . ?
O22 W6 O21 101.4(5) . . ?
O4 W6 O21 89.3(4) . . ?
O11 W6 O21 156.8(4) . . ?
O22 W6 O7 102.4(5) . . ?
O4 W6 O7 156.1(4) . . ?
O11 W6 O7 85.2(4) . . ?
O21 W6 O7 87.2(4) . . ?
O22 W6 O29 171.5(4) . . ?
O4 W6 O29 72.2(3) . . ?
O11 W6 O29 84.3(4) . . ?
O21 W6 O29 73.2(4) . . ?
O7 W6 O29 84.2(4) . . ?
O31 W7 O27 100.2(5) . 2_319 ?
O31 W7 O5 102.0(5) . . ?
O27 W7 O5 90.0(4) 2_319 . ?
O31 W7 O16 101.6(4) . . ?
O27 W7 O16 90.2(4) 2_319 . ?
O5 W7 O16 156.0(4) . . ?
O31 W7 O7 102.9(5) . . ?
O27 W7 O7 156.9(4) 2_319 . ?
O5 W7 O7 85.8(4) . . ?
O16 W7 O7 84.7(4) . . ?
O31 W7 O26 171.9(4) . 2_319 ?
O27 W7 O26 73.7(4) 2_319 2_319 ?
O5 W7 O26 73.1(4) . 2_319 ?
O16 W7 O26 84.0(4) . 2_319 ?
O7 W7 O26 83.3(4) . 2_319 ?
O14 W8 O25 104.3(5) . . ?
O14 W8 O15 99.4(4) . . ?
O25 W8 O15 91.7(4) . . ?
O14 W8 O10 99.9(4) . . ?
O25 W8 O10 93.3(4) . . ?
O15 W8 O10 158.1(5) . . ?
O14 W8 O2 100.6(4) . . ?
O25 W8 O2 155.1(5) . . ?
O15 W8 O2 82.0(4) . . ?
O10 W8 O2 84.5(4) . . ?
O14 W8 O32 171.7(4) . . ?
O25 W8 O32 82.4(4) . . ?
O15 W8 O32 75.1(4) . . ?
O10 W8 O32 84.5(4) . . ?
O2 W8 O32 72.7(4) . . ?
O34 W9 O3 102.9(4) . . ?
O34 W9 O6 100.8(5) . . ?
O3 W9 O6 93.0(4) . . ?
O34 W9 O30 101.8(5) . . ?
O3 W9 O30 89.8(4) . . ?
O6 W9 O30 156.0(4) . . ?
O34 W9 O21 99.9(4) . . ?
O3 W9 O21 157.1(4) . . ?
O6 W9 O21 84.8(4) . . ?
O30 W9 O21 83.4(4) . . ?
O34 W9 O29 172.1(4) . . ?
O3 W9 O29 83.7(4) . . ?
O6 W9 O29 74.1(4) . . ?
O30 W9 O29 82.5(4) . . ?
O21 W9 O29 73.8(4) . . ?
O32 P1 O26 107.5(5) 2_319 2_319 ?
O32 P1 O23 112.2(5) 2_319 2_319 ?
O26 P1 O23 111.3(5) 2_319 2_319 ?
O32 P1 O29 107.0(5) 2_319 . ?
O26 P1 O29 108.6(6) 2_319 . ?
O23 P1 O29 110.2(5) 2_319 . ?
O24 Ni1 O28 93.7(4) . . ?
O24 Ni1 O9 96.4(4) . 2_319 ?
O28 Ni1 O9 91.1(4) . 2_319 ?
O24 Ni1 O3 91.3(4) . . ?
O28 Ni1 O3 95.1(4) . . ?
O9 Ni1 O3 169.8(4) 2_319 . ?
O24 Ni1 O23 91.5(3) . . ?
O28 Ni1 O23 174.8(4) . . ?
O9 Ni1 O23 88.7(4) 2_319 . ?
O3 Ni1 O23 84.4(4) . . ?
O24 Ni1 O23 177.1(3) . 2_319 ?
O28 Ni1 O23 89.2(4) . 2_319 ?
O9 Ni1 O23 84.0(4) 2_319 2_319 ?
O3 Ni1 O23 88.0(4) . 2_319 ?
O23 Ni1 O23 85.6(3) . 2_319 ?
O25 Ni2 O1 93.9(4) . . ?
O25 Ni2 O9 169.2(4) . . ?
O1 Ni2 O9 90.6(4) . . ?
O25 Ni2 O3 89.2(4) . . ?
O1 Ni2 O3 171.8(4) . . ?
O9 Ni2 O3 85.1(4) . . ?
O25 Ni2 N1 90.9(5) . . ?
O1 Ni2 N1 89.1(5) . . ?
O9 Ni2 N1 99.1(5) . . ?
O3 Ni2 N1 98.5(5) . . ?
O25 Ni2 O23 87.6(4) . . ?
O1 Ni2 O23 90.7(4) . . ?
O9 Ni2 O23 82.4(4) . . ?
O3 Ni2 O23 81.9(4) . . ?
N1 Ni2 O23 178.5(4) . . ?
N3 Ni3 N3 180.000(2) . 2_219 ?
N3 Ni3 N5 97.5(5) . 2_219 ?
N3 Ni3 N5 82.5(5) 2_219 2_219 ?
N3 Ni3 N5 82.5(5) . . ?
N3 Ni3 N5 97.5(5) 2_219 . ?
N5 Ni3 N5 180.000(2) 2_219 . ?
N3 Ni3 O18 89.4(4) . 2_219 ?
N3 Ni3 O18 90.6(4) 2_219 2_219 ?
N5 Ni3 O18 89.5(5) 2_219 2_219 ?
N5 Ni3 O18 90.5(5) . 2_219 ?
N3 Ni3 O18 90.6(4) . . ?
N3 Ni3 O18 89.4(4) 2_219 . ?
N5 Ni3 O18 90.5(5) 2_219 . ?
N5 Ni3 O18 89.5(5) . . ?
O18 Ni3 O18 180.000(2) 2_219 . ?
N2 Ni4 N2 180.000(2) 2_318 . ?
N2 Ni4 O14 89.4(4) 2_318 . ?
N2 Ni4 O14 90.6(4) . . ?
N2 Ni4 O14 90.6(4) 2_318 2_318 ?
N2 Ni4 O14 89.4(4) . 2_318 ?
O14 Ni4 O14 180.0(4) . 2_318 ?
N2 Ni4 N6 98.6(5) 2_318 . ?
N2 Ni4 N6 81.4(5) . . ?
O14 Ni4 N6 90.4(5) . . ?
O14 Ni4 N6 89.6(5) 2_318 . ?
N2 Ni4 N6 81.4(5) 2_318 2_318 ?
N2 Ni4 N6 98.6(5) . 2_318 ?
O14 Ni4 N6 89.6(5) . 2_318 ?
O14 Ni4 N6 90.4(5) 2_318 2_318 ?
N6 Ni4 N6 180.0(6) . 2_318 ?
N11 Ni5 N7 96.9(9) . . ?
N11 Ni5 N4 92.8(8) . . ?
N7 Ni5 N4 81.7(6) . . ?
N11 Ni5 N10 88.4(9) . . ?
N7 Ni5 N10 95.1(8) . . ?
N4 Ni5 N10 176.7(8) . . ?
N11 Ni5 O35 90.7(9) . . ?
N7 Ni5 O35 171.1(7) . . ?
N4 Ni5 O35 93.2(7) . . ?
N10 Ni5 O35 89.8(8) . . ?
N11 Ni5 O17 174.5(8) . . ?
N7 Ni5 O17 87.7(6) . . ?
N4 Ni5 O17 90.9(4) . . ?
N10 Ni5 O17 88.2(7) . . ?
O35 Ni5 O17 85.0(7) . . ?
W4 O1 Ni2 139.3(6) . . ?
W3 O2 W8 126.0(5) . . ?
W9 O3 Ni1 133.3(5) . . ?
W9 O3 Ni2 124.5(5) . . ?
Ni1 O3 Ni2 100.1(4) . . ?
W6 O4 W1 125.8(5) . . ?
W7 O5 W5 124.3(6) . . ?
W9 O6 W1 124.0(5) . . ?
W6 O7 W7 151.2(6) . . ?
W5 O9 Ni1 133.0(5) . 2_319 ?
W5 O9 Ni2 123.7(5) . . ?
Ni1 O9 Ni2 100.9(4) 2_319 . ?
W2 O10 W8 145.9(5) . . ?
W6 O11 W3 153.2(5) . 2_319 ?
W5 O12 W2 122.3(5) . 2_319 ?
W8 O14 Ni4 148.5(6) . . ?
W8 O15 W4 123.0(5) . . ?
W7 O16 W3 153.5(6) . 2_319 ?
W3 O17 Ni5 150.9(6) . . ?
W1 O18 Ni3 131.9(5) . . ?
W3 O19 W4 127.8(5) . . ?
W1 O20 W4 147.7(5) 2_319 . ?
W6 O21 W9 124.2(5) . . ?
P1 O23 Ni1 123.1(5) 2_319 . ?
P1 O23 Ni1 123.7(6) 2_319 2_319 ?
Ni1 O23 Ni1 94.4(3) . 2_319 ?
P1 O23 Ni2 121.8(5) 2_319 . ?
Ni1 O23 Ni2 93.3(4) . . ?
Ni1 O23 Ni2 92.3(3) 2_319 . ?
W2 O24 Ni1 139.5(6) . . ?
W8 O25 Ni2 138.8(6) . . ?
P1 O26 W5 125.2(5) 2_319 2_319 ?
P1 O26 W2 124.7(6) 2_319 . ?
W5 O26 W2 89.1(3) 2_319 . ?
P1 O26 W7 127.8(5) 2_319 2_319 ?
W5 O26 W7 88.8(3) 2_319 2_319 ?
W2 O26 W7 89.3(3) . 2_319 ?
W7 O27 W2 124.8(5) 2_319 . ?
W1 O28 Ni1 142.6(6) . . ?
P1 O29 W1 125.4(5) . . ?
P1 O29 W9 125.1(5) . . ?
W1 O29 W9 89.6(3) . . ?
P1 O29 W6 126.9(5) . . ?
W1 O29 W6 89.5(3) . . ?
W9 O29 W6 88.5(3) . . ?
W9 O30 W5 148.8(6) . . ?
P1 O32 W8 125.2(5) 2_319 . ?
P1 O32 W4 125.4(5) 2_319 . ?
W8 O32 W4 88.1(3) . . ?
P1 O32 W3 128.7(6) 2_319 . ?
W8 O32 W3 88.9(3) . . ?
W4 O32 W3 87.7(3) . . ?
C4 N1 Ni2 115.6(11) . . ?
C3 N2 Ni4 110.4(11) . . ?
C7 N3 Ni3 108.6(11) . . ?
C9 N4 Ni5 108.6(10) . . ?
C6 N5 Ni3 107.9(11) . . ?
C2 N6 Ni4 109.4(11) . . ?
C11 N7 Ni5 107.4(14) . . ?
C15 N10 Ni5 103(2) . . ?
C12 N11 Ni5 112(2) . . ?
N6 C2 C3 109.6(13) . . ?
N2 C3 C10 122.5(19) . . ?
N2 C3 C2 108.1(15) . . ?
C10 C3 C2 111.5(17) . . ?
N1 C4 C5 119.9(17) . . ?
C4 C5 N8 117.3(19) . . ?
C4 C5 C13 111(3) . . ?
N8 C5 C13 100(3) . . ?
C7 C6 N5 112.1(19) . . ?
C7 C6 C1 121(2) . . ?
N5 C6 C1 113.5(16) . . ?
C6 C7 N3 118(2) . . ?
C11 C9 N4 120(2) . . ?
C9 C11 C8 121(3) . . ?
C9 C11 N7 112(3) . . ?
C8 C11 N7 105(2) . . ?
N11 C12 C15 118(4) . . ?
C12 C15 C14 117(4) . . ?
C12 C15 N10 117(4) . . ?
C14 C15 N10 115(4) . . ?

loop_
_geom_bond_atom_site_label_1
_geom_bond_atom_site_label_2
_geom_bond_distance
_geom_bond_site_symmetry_2
_geom_bond_publ_flag
W1 O18 1.743(9) . ?
W1 O28 1.769(9) . ?
W1 O20 1.885(9) 2_319 ?
W1 O4 2.000(10) . ?
W1 O6 2.003(10) . ?
W1 O29 2.411(9) . ?
W2 O8 1.762(9) . ?
W2 O24 1.775(10) . ?
W2 O10 1.912(9) . ?
W2 O12 1.987(10) 2_319 ?
W2 O27 2.048(10) . ?
W2 O26 2.434(10) . ?
W3 O17 1.734(9) . ?
W3 O19 1.820(10) . ?
W3 O2 1.863(11) . ?
W3 O11 1.935(10) 2_319 ?
W3 O16 1.944(10) 2_319 ?
W3 O32 2.520(9) . ?
W4 O13 1.711(10) . ?
W4 O1 1.775(9) . ?
W4 O20 1.930(10) . ?
W4 O15 1.938(10) . ?
W4 O19 2.043(10) . ?
W4 O32 2.487(9) . ?
W5 O33 1.756(9) . ?
W5 O9 1.839(9) . ?
W5 O12 1.900(10) . ?
W5 O30 1.934(11) . ?
W5 O5 1.991(10) . ?
W5 O26 2.417(9) 2_319 ?
W6 O22 1.701(10) . ?
W6 O4 1.882(10) . ?
W6 O11 1.892(10) . ?
W6 O21 1.897(10) . ?
W6 O7 1.907(10) . ?
W6 O29 2.498(9) . ?
W7 O31 1.752(9) . ?
W7 O27 1.855(10) 2_319 ?
W7 O5 1.894(10) . ?
W7 O16 1.901(9) . ?
W7 O7 1.932(10) . ?
W7 O26 2.491(9) 2_319 ?
W8 O14 1.733(10) . ?
W8 O25 1.774(9) . ?
W8 O15 1.923(9) . ?
W8 O10 1.930(9) . ?
W8 O2 2.001(9) . ?
W8 O32 2.393(10) . ?
W9 O34 1.760(10) . ?
W9 O3 1.810(10) . ?
W9 O6 1.850(10) . ?
W9 O30 1.929(10) . ?
W9 O21 1.983(10) . ?
W9 O29 2.416(9) . ?
P1 O32 1.531(10) 2_319 ?
P1 O26 1.539(10) 2_319 ?
P1 O23 1.542(10) 2_319 ?
P1 O29 1.555(10) . ?
Ni1 O24 1.976(10) . ?
Ni1 O28 1.986(9) . ?
Ni1 O9 2.045(10) 2_319 ?
Ni1 O3 2.052(11) . ?
Ni1 O23 2.158(9) . ?
Ni1 O23 2.168(9) 2_319 ?
Ni2 O25 2.002(9) . ?
Ni2 O1 2.010(10) . ?
Ni2 O9 2.057(9) . ?
Ni2 O3 2.097(9) . ?
Ni2 N1 2.108(14) . ?
Ni2 O23 2.217(10) . ?
Ni3 N3 2.073(11) . ?
Ni3 N3 2.073(11) 2_219 ?
Ni3 N5 2.105(14) 2_219 ?
Ni3 N5 2.105(14) . ?
Ni3 O18 2.162(10) 2_219 ?
Ni3 O18 2.162(10) . ?
Ni4 N2 2.064(13) 2_318 ?
Ni4 N2 2.064(13) . ?
Ni4 O14 2.087(10) . ?
Ni4 O14 2.087(10) 2_318 ?
Ni4 N6 2.099(13) . ?
Ni4 N6 2.099(13) 2_318 ?
Ni5 N11 1.99(2) . ?
Ni5 N7 2.053(17) . ?
Ni5 N4 2.079(13) . ?
Ni5 N10 2.08(2) . ?
Ni5 O35 2.16(2) . ?
Ni5 O17 2.175(10) . ?
O9 Ni1 2.045(10) 2_319 ?
O11 W3 1.935(10) 2_319 ?
O12 W2 1.987(10) 2_319 ?
O16 W3 1.944(10) 2_319 ?
O20 W1 1.885(9) 2_319 ?
O23 P1 1.542(10) 2_319 ?
O23 Ni1 2.168(9) 2_319 ?
O26 P1 1.539(10) 2_319 ?
O26 W5 2.417(9) 2_319 ?
O26 W7 2.491(9) 2_319 ?
O27 W7 1.855(10) 2_319 ?
O32 P1 1.531(10) 2_319 ?
N1 C4 1.42(2) . ?
N2 C3 1.45(2) . ?
N3 C7 1.42(3) . ?
N4 C9 1.50(2) . ?
N5 C6 1.48(2) . ?
N6 C2 1.46(2) . ?
N7 C11 1.58(3) . ?
N8 C5 1.53(3) . ?
N10 C15 1.58(5) . ?
N11 C12 1.40(4) . ?
C1 C6 1.53(3) . ?
C2 C3 1.50(3) . ?
C3 C10 1.48(3) . ?
C4 C5 1.49(3) . ?
C5 C13 1.55(5) . ?
C6 C7 1.38(3) . ?
C8 C11 1.51(4) . ?
C9 C11 1.24(3) . ?
C12 C15 1.45(5) . ?
C14 C15 1.57(5) . ?
